data_4031838
loop_
_publ_author_name
'Ikemoto, Koki'
'Yoshii, Asami'
'Izumi, Tomoo'
'Taka, Hideo'
'Kita, Hiroshi'
'Xue, Jing Yang'
'Kobayashi, Ryo'
'Sato, Sota'
'Isobe, Hiroyuki'

_publ_section_title
;
 Modular Synthesis of Aromatic Hydrocarbon Macrocycles for Simplified,
 Single-Layer Organic Light-Emitting Devices.
;
_journal_issue 2
_journal_name_full 'The Journal of organic chemistry'
_journal_page_first 662
_journal_page_last 666
_journal_paper_doi 10.1021/acs.joc.5b02620
_journal_volume 81
_journal_year 2016
_chemical_formula_moiety 'C68 H93 B5 Cl4 O10'
_chemical_formula_sum 'C68 H93 B5 Cl4 O10'
_chemical_formula_weight 1266.34
_space_group_crystal_system monoclinic
_space_group_IT_number 14
_space_group_name_Hall '-P 2yn'
_space_group_name_H-M_alt 'P 1 21/n 1'
_symmetry_space_group_name_Hall '-P 2yn'
_symmetry_space_group_name_H-M 'P 1 21/n 1'
_atom_sites_solution_hydrogens geom
_atom_sites_solution_primary direct
_atom_sites_solution_secondary difmap
_cell_angle_alpha 90.0000
_cell_angle_beta 98.516(9)
_cell_angle_gamma 90.0000
_cell_formula_units_Z 4
_cell_length_a 15.219(8)
_cell_length_b 26.621(13)
_cell_length_c 18.6197(10)
_cell_measurement_reflns_used 2935
_cell_measurement_temperature 93
_cell_measurement_theta_max 62.60
_cell_measurement_theta_min 15.20
_cell_volume 7461(5)
_computing_cell_refinement 'CrystalClear-SM Expert 2.1 b29'
_computing_data_collection 'CrystalClear-SM Expert 2.1 b29 (Rigaku, 2013)'
_computing_data_reduction 'CrystalClear-SM Expert 2.1 b29'
_computing_molecular_graphics 'CrystalStructure 4.1.1'
_computing_publication_material 'CrystalStructure 4.1.1 (Rigaku, 2015)'
_computing_structure_refinement 'SHELXL Version 2014/7 (Sheldrick, 2008)'
_computing_structure_solution 'SHELXD Version 2013/2 (Sheldrick, 2008)'
_diffrn_ambient_temperature 93
_diffrn_detector_area_resol_mean 5.814
_diffrn_measured_fraction_theta_full 0.992
_diffrn_measured_fraction_theta_max 0.992
_diffrn_measurement_device_type 'Rigaku XtaLAB P100'
_diffrn_measurement_method \w
_diffrn_radiation_type 'Cu K\a'
_diffrn_radiation_wavelength 1.54187
_diffrn_reflns_av_R_equivalents 0.2260
_diffrn_reflns_laue_measured_fraction_full 0.992
_diffrn_reflns_laue_measured_fraction_max 0.992
_diffrn_reflns_limit_h_max 17
_diffrn_reflns_limit_h_min -17
_diffrn_reflns_limit_k_max 30
_diffrn_reflns_limit_k_min -30
_diffrn_reflns_limit_l_max 21
_diffrn_reflns_limit_l_min -21
_diffrn_reflns_number 89370
_diffrn_reflns_point_group_measured_fraction_full 0.992
_diffrn_reflns_point_group_measured_fraction_max 0.992
_diffrn_reflns_theta_full 63.659
_diffrn_reflns_theta_max 63.659
_diffrn_reflns_theta_min 3.880
_diffrn_standards_number 0
_exptl_absorpt_coefficient_mu 1.844
_exptl_absorpt_correction_T_max 0.964
_exptl_absorpt_correction_T_min 0.472
_exptl_absorpt_correction_type multi-scan
_exptl_absorpt_process_details 'REQAB (Rigaku, 1998)'
_exptl_crystal_colour colorless
_exptl_crystal_density_diffrn 1.127
_exptl_crystal_density_method 'not measured'
_exptl_crystal_description block
_exptl_crystal_F_000 2696.00
_exptl_crystal_size_max 0.100
_exptl_crystal_size_mid 0.030
_exptl_crystal_size_min 0.020
_refine_diff_density_max 0.59
_refine_diff_density_min -0.51
_refine_ls_extinction_method none
_refine_ls_goodness_of_fit_ref 1.273
_refine_ls_hydrogen_treatment refxyz
_refine_ls_number_parameters 1036
_refine_ls_number_reflns 12164
_refine_ls_number_restraints 575
_refine_ls_R_factor_all 0.2738
_refine_ls_R_factor_gt 0.1669
_refine_ls_shift/su_max 0.010
_refine_ls_structure_factor_coef Fsqd
_refine_ls_weighting_details 'w = 1/[\s^2^(Fo^2^)+(0.2000P)^2^] where P=(Fo^2^+2Fc^2^)/3'
_refine_ls_weighting_scheme calc
_refine_ls_wR_factor_gt 0.4210
_refine_ls_wR_factor_ref 0.4675
_reflns_Friedel_coverage 0.000
_reflns_number_gt 4728
_reflns_number_total 12164
_reflns_threshold_expression F^2^>2.0\s(F^2^)
_cod_data_source_file jo5b02620_si_002.cif
_cod_data_source_block boryl-5CMP
_cod_database_code 4031838

loop_
_space_group_symop_id
_space_group_symop_operation_xyz
1 +X,+Y,+Z
2 1/2-X,1/2+Y,1/2-Z
3 -X,-Y,-Z
4 -1/2+X,-1/2-Y,-1/2+Z

loop_
_atom_site_label
_atom_site_type_symbol
_atom_site_fract_x
_atom_site_fract_y
_atom_site_fract_z
_atom_site_U_iso_or_equiv
_atom_site_adp_type
_atom_site_occupancy
_atom_site_site_symmetry_order
_atom_site_calc_flag
_atom_site_refinement_flags_posn
_atom_site_refinement_flags_adp
_atom_site_refinement_flags_occupancy
_atom_site_disorder_assembly
_atom_site_disorder_group
O1 O 0.1838(4) 0.5174(2) 0.1868(4) 0.0824(19) Uani 1 1 d . . . . .
O2 O 0.0934(4) 0.5859(2) 0.1664(4) 0.0844(19) Uani 1 1 d . . . . .
O3 O 0.1016(4) 0.8385(2) 0.1672(4) 0.091(2) Uani 1 1 d . . . . .
O4 O 0.1903(4) 0.9075(2) 0.1664(4) 0.083(2) Uani 1 1 d . . . . .
O5 O 0.6110(4) 0.9723(2) 0.0757(4) 0.083(2) Uani 1 1 d D . . . .
O6 O 0.7555(3) 0.9464(2) 0.0927(4) 0.0746(18) Uani 1 1 d . . . . .
O7 O 0.9946(4) 0.7565(2) 0.3345(4) 0.0826(19) Uani 1 1 d . . . . .
O8 O 0.9946(4) 0.6718(2) 0.3373(4) 0.0843(19) Uani 1 1 d . . . . .
O9 O 0.7470(4) 0.4722(2) 0.1238(4) 0.0809(19) Uani 1 1 d . . . . .
O10 O 0.6073(4) 0.4419(2) 0.1204(4) 0.093(2) Uani 1 1 d . . . . .
C1 C 0.4059(6) 0.6591(3) 0.1601(6) 0.084(3) Uani 1 1 d . . . . .
H2 H 0.4566 0.6789 0.1554 0.101 Uiso 1 1 calc R U . . .
C2 C 0.4207(6) 0.6076(3) 0.1789(6) 0.078(3) Uani 1 1 d . . . . .
C3 C 0.3461(5) 0.5789(3) 0.1786(5) 0.070(3) Uani 1 1 d . . . . .
H3 H 0.3518 0.5438 0.1874 0.084 Uiso 1 1 calc R U . . .
C4 C 0.2608(5) 0.6008(3) 0.1655(5) 0.062(2) Uani 1 1 d . . . . .
C5 C 0.2515(5) 0.6527(3) 0.1511(5) 0.060(2) Uani 1 1 d . . . . .
H4 H 0.1939 0.6672 0.1433 0.072 Uiso 1 1 calc R U . . .
C6 C 0.3249(5) 0.6828(3) 0.1482(5) 0.062(2) Uani 1 1 d . . . . .
C7 C 0.4048(5) 0.7617(3) 0.1296(5) 0.067(2) Uani 1 1 d . . . . .
H5 H 0.4512 0.7416 0.1160 0.081 Uiso 1 1 calc R U . . .
C8 C 0.3269(5) 0.7382(3) 0.1402(5) 0.063(2) Uani 1 1 d . . . . .
C9 C 0.2540(5) 0.7697(3) 0.1481(5) 0.063(2) Uani 1 1 d . . . . .
H6 H 0.1979 0.7553 0.1520 0.076 Uiso 1 1 calc R U . . .
C10 C 0.2640(5) 0.8223(3) 0.1502(5) 0.061(2) Uani 1 1 d . . . . .
C11 C 0.3472(5) 0.8435(3) 0.1481(5) 0.061(2) Uani 1 1 d . . . . .
H7 H 0.3553 0.8787 0.1537 0.073 Uiso 1 1 calc R U . . .
C12 C 0.4190(5) 0.8129(3) 0.1379(5) 0.064(2) Uani 1 1 d . . . . .
C13 C 0.5805(5) 0.7941(3) 0.1729(5) 0.064(2) Uani 1 1 d . . . . .
H8 H 0.5601 0.7645 0.1939 0.077 Uiso 1 1 calc R U . . .
C14 C 0.5168(5) 0.8286(3) 0.1443(5) 0.064(2) Uani 1 1 d . . . . .
C15 C 0.5459(6) 0.8738(3) 0.1187(5) 0.069(2) Uani 1 1 d . . . . .
H9 H 0.5040 0.8986 0.0995 0.083 Uiso 1 1 calc R U . . .
C16 C 0.6374(6) 0.8828(3) 0.1211(5) 0.068(2) Uani 1 1 d . . . . .
C17 C 0.6997(5) 0.8454(3) 0.1479(5) 0.062(2) Uani 1 1 d . . . . .
H10 H 0.7614 0.8513 0.1487 0.075 Uiso 1 1 calc R U . . .
C18 C 0.6704(5) 0.7985(3) 0.1739(5) 0.061(2) Uani 1 1 d . . . . .
C19 C 0.6896(5) 0.7080(3) 0.1873(5) 0.061(2) Uani 1 1 d . . . . .
H11 H 0.6337 0.7060 0.1571 0.073 Uiso 1 1 calc R U . . .
C20 C 0.7263(5) 0.7549(3) 0.1991(5) 0.061(2) Uani 1 1 d . . . . .
C21 C 0.8118(6) 0.7564(3) 0.2403(5) 0.066(2) Uani 1 1 d . . . . .
H12 H 0.8398 0.7880 0.2511 0.079 Uiso 1 1 calc R U . . .
C22 C 0.8569(5) 0.7119(3) 0.2661(5) 0.059(2) Uani 1 1 d . . . . .
C23 C 0.8127(5) 0.6658(3) 0.2559(6) 0.075(3) Uani 1 1 d . . . . .
H13 H 0.8404 0.6360 0.2763 0.090 Uiso 1 1 calc R U . . .
C24 C 0.7265(5) 0.6637(3) 0.2151(5) 0.071(3) Uani 1 1 d . . . . .
C25 C 0.5806(6) 0.6261(3) 0.2121(6) 0.084(3) Uani 1 1 d . . . . .
H14 H 0.5638 0.6566 0.2328 0.100 Uiso 1 1 calc R U . . .
C26 C 0.6698(5) 0.6176(3) 0.2063(6) 0.074(3) Uani 1 1 d . . . . .
C27 C 0.6949(6) 0.5706(3) 0.1836(6) 0.079(3) Uani 1 1 d . . . . .
H15 H 0.7556 0.5638 0.1809 0.094 Uiso 1 1 calc R U . . .
C28 C 0.6310(6) 0.5333(3) 0.1647(6) 0.075(3) Uani 1 1 d . . . . .
C29 C 0.5426(6) 0.5435(3) 0.1656(6) 0.080(3) Uani 1 1 d . . . . .
H16 H 0.4997 0.5182 0.1508 0.096 Uiso 1 1 calc R U . . .
C30 C 0.5147(6) 0.5898(3) 0.1875(7) 0.086(3) Uani 1 1 d . . . . .
C31 C 0.0972(6) 0.5007(4) 0.2025(8) 0.097(4) Uani 1 1 d . . . . .
C32 C 0.0807(9) 0.4465(5) 0.1776(10) 0.151(6) Uani 1 1 d . . . . .
H57 H 0.0754 0.4448 0.1246 0.227 Uiso 1 1 calc R U . . .
H58 H 0.0256 0.4344 0.1930 0.227 Uiso 1 1 calc R U . . .
H59 H 0.1305 0.4254 0.1993 0.227 Uiso 1 1 calc R U . . .
C33 C 0.1071(8) 0.5029(5) 0.2909(8) 0.117(4) Uani 1 1 d . . . . .
H60 H 0.1585 0.4828 0.3120 0.176 Uiso 1 1 calc R U . . .
H61 H 0.0532 0.4893 0.3066 0.176 Uiso 1 1 calc R U . . .
H62 H 0.1154 0.5378 0.3071 0.176 Uiso 1 1 calc R U . . .
C34 C 0.0338(6) 0.5421(4) 0.1694(7) 0.090(3) Uani 1 1 d . . . . .
C35 C -0.0009(9) 0.5317(5) 0.0900(9) 0.136(5) Uani 1 1 d . . . . .
H63 H -0.0405 0.5025 0.0863 0.204 Uiso 1 1 calc R U . . .
H64 H 0.0491 0.5249 0.0638 0.204 Uiso 1 1 calc R U . . .
H65 H -0.0338 0.5611 0.0686 0.204 Uiso 1 1 calc R U . . .
C36 C -0.0414(8) 0.5562(5) 0.2054(10) 0.154(6) Uani 1 1 d . . . . .
H66 H -0.0196 0.5674 0.2549 0.232 Uiso 1 1 calc R U . . .
H67 H -0.0805 0.5271 0.2071 0.232 Uiso 1 1 calc R U . . .
H68 H -0.0745 0.5835 0.1783 0.232 Uiso 1 1 calc R U . . .
C37 C 0.0422(6) 0.8828(4) 0.1674(8) 0.092(4) Uani 1 1 d . . . . .
C38 C 0.0008(8) 0.8900(5) 0.0878(8) 0.119(4) Uani 1 1 d . . . . .
H69 H -0.0228 0.8579 0.0677 0.178 Uiso 1 1 calc R U . . .
H70 H 0.0463 0.9022 0.0599 0.178 Uiso 1 1 calc R U . . .
H71 H -0.0474 0.9147 0.0850 0.178 Uiso 1 1 calc R U . . .
C39 C -0.0281(7) 0.8719(4) 0.2115(8) 0.116(4) Uani 1 1 d . . . . .
H72 H -0.0711 0.8485 0.1852 0.174 Uiso 1 1 calc R U . . .
H73 H -0.0584 0.9031 0.2209 0.174 Uiso 1 1 calc R U . . .
H74 H -0.0018 0.8567 0.2577 0.174 Uiso 1 1 calc R U . . .
C40 C 0.1073(6) 0.9255(3) 0.1904(7) 0.089(3) Uani 1 1 d . . . . .
C41 C 0.1270(8) 0.9248(4) 0.2785(8) 0.110(4) Uani 1 1 d . . . . .
H75 H 0.1393 0.8903 0.2953 0.164 Uiso 1 1 calc R U . . .
H76 H 0.0750 0.9376 0.2980 0.164 Uiso 1 1 calc R U . . .
H77 H 0.1786 0.9461 0.2952 0.164 Uiso 1 1 calc R U . . .
C42 C 0.0872(6) 0.9768(3) 0.1634(6) 0.083(3) Uani 1 1 d . . . . .
H78 H 0.1359 0.9994 0.1829 0.125 Uiso 1 1 calc R U . . .
H79 H 0.0319 0.9884 0.1791 0.125 Uiso 1 1 calc R U . . .
H80 H 0.0804 0.9769 0.1102 0.125 Uiso 1 1 calc R U . . .
C74 C 0.670(2) 1.0121(10) 0.063(2) 0.075(8) Uani 0.505(15) 1 d D U P A 2
C57 C 0.6536(19) 1.0144(8) 0.0464(14) 0.061(8) Uani 0.495(15) 1 d D U P A 1
C75 C 0.8367(14) 1.0250(8) 0.096(2) 0.108(9) Uani 0.495(15) 1 d D U P A 2
H105 H 0.8357 1.0252 0.1485 0.161 Uiso 0.495(15) 1 calc R U P A 2
H106 H 0.8324 1.0595 0.0775 0.161 Uiso 0.495(15) 1 calc R U P A 2
H107 H 0.8924 1.0099 0.0861 0.161 Uiso 0.495(15) 1 calc R U P A 2
C46 C 1.0715(8) 0.7418(4) 0.3838(7) 0.117(4) Uani 1 1 d D U . . .
C47 C 1.1419(7) 0.7804(5) 0.3868(9) 0.134(5) Uani 1 1 d D U . . .
H81 H 1.1622 0.7827 0.3393 0.201 Uiso 1 1 calc R U . . .
H82 H 1.1920 0.7711 0.4238 0.201 Uiso 1 1 calc R U . . .
H83 H 1.1182 0.8130 0.3992 0.201 Uiso 1 1 calc R U . . .
C48 C 1.0854(8) 0.6872(5) 0.3663(7) 0.114(4) Uani 1 1 d D U . . .
C49 C 1.1267(7) 0.6503(5) 0.4207(7) 0.119(4) Uani 1 1 d D U . . .
H84 H 1.0826 0.6390 0.4505 0.179 Uiso 1 1 calc R U . . .
H85 H 1.1766 0.6662 0.4518 0.179 Uiso 1 1 calc R U . . .
H86 H 1.1483 0.6215 0.3957 0.179 Uiso 1 1 calc R U . . .
C51 C 0.7528(7) 0.4189(3) 0.1068(6) 0.078(3) Uani 1 1 d . U . . .
C106 C 0.8113(7) 0.4108(4) 0.0515(7) 0.111(4) Uani 1 1 d . U . B 1
H87 H 0.7980 0.4359 0.0129 0.166 Uiso 1 1 calc R U . B 1
H88 H 0.8014 0.3771 0.0309 0.166 Uiso 1 1 calc R U . B 1
H89 H 0.8734 0.4142 0.0740 0.166 Uiso 1 1 calc R U . B 1
C53 C 0.7885(10) 0.3947(5) 0.1785(7) 0.131(5) Uani 1 1 d . U . . .
H90 H 0.8390 0.4143 0.2025 0.196 Uiso 1 1 calc R U . . .
H91 H 0.8079 0.3604 0.1700 0.196 Uiso 1 1 calc R U . . .
H92 H 0.7417 0.3938 0.2094 0.196 Uiso 1 1 calc R U . . .
C54 C 0.6540(6) 0.4054(3) 0.0813(7) 0.077(3) Uani 1 1 d . U . . .
C55 C 0.6228(10) 0.3539(4) 0.1020(11) 0.165(7) Uani 1 1 d . U . . .
H93 H 0.6438 0.3476 0.1535 0.247 Uiso 1 1 calc R U . . .
H94 H 0.6467 0.3282 0.0726 0.247 Uiso 1 1 calc R U . . .
H95 H 0.5577 0.3527 0.0931 0.247 Uiso 1 1 calc R U . . .
C56 C 0.6271(8) 0.4137(6) 0.0019(9) 0.136(5) Uani 1 1 d . U . . .
H96 H 0.5646 0.4241 -0.0073 0.204 Uiso 1 1 calc R U . . .
H97 H 0.6346 0.3825 -0.0243 0.204 Uiso 1 1 calc R U . . .
H98 H 0.6642 0.4401 -0.0147 0.204 Uiso 1 1 calc R U . . .
B1 B 0.1788(6) 0.5673(4) 0.1732(6) 0.066(3) Uani 1 1 d . . . . .
B2 B 0.1847(6) 0.8576(4) 0.1620(6) 0.066(3) Uani 1 1 d . . . . .
B3 B 0.6689(7) 0.9332(4) 0.0957(6) 0.068(3) Uani 1 1 d . . . . .
B4 B 0.9496(6) 0.7152(4) 0.3136(7) 0.067(3) Uani 1 1 d . . . . .
B5 B 0.6615(7) 0.4812(4) 0.1356(7) 0.075(3) Uani 1 1 d . . . . .
C11T C 0.8214(18) 0.2120(11) 0.0785(15) 0.145(12) Uani 0.499(10) 1 d D U P C 1
H43 H 0.8241 0.2242 0.1285 0.217 Uiso 0.499(10) 1 calc R U P C 1
H44 H 0.7592 0.2097 0.0558 0.217 Uiso 0.499(10) 1 calc R U P C 1
H45 H 0.8531 0.2355 0.0509 0.217 Uiso 0.499(10) 1 calc R U P C 1
C12T C 0.8629(14) 0.1622(7) 0.0790(14) 0.108(8) Uani 0.499(10) 1 d D U P C 1
H46 H 0.8526 0.1481 0.0293 0.129 Uiso 0.499(10) 1 calc R U P C 1
H47 H 0.8347 0.1396 0.1110 0.129 Uiso 0.499(10) 1 calc R U P C 1
C11S C 0.7257(12) 0.2043(6) 0.0510(10) 0.064(5) Uani 0.501(10) 1 d D U P C 2
H29 H 0.6843 0.2061 0.0054 0.096 Uiso 0.501(10) 1 calc R U P C 2
H30 H 0.6922 0.2042 0.0921 0.096 Uiso 0.501(10) 1 calc R U P C 2
H31 H 0.7607 0.1733 0.0517 0.096 Uiso 0.501(10) 1 calc R U P C 2
C15T C 1.1170(12) 0.1277(8) 0.1338(12) 0.089(6) Uani 0.499(10) 1 d D U P C 1
H48 H 1.1223 0.1647 0.1300 0.107 Uiso 0.499(10) 1 calc R U P C 1
H49 H 1.1443 0.1175 0.1832 0.107 Uiso 0.499(10) 1 calc R U P C 1
C15S C 1.0146(17) 0.3071(12) 0.1507(16) 0.166(12) Uani 0.501(10) 1 d D U P C 2
H32 H 1.0011 0.3356 0.1168 0.199 Uiso 0.501(10) 1 calc R U P C 2
H33 H 0.9990 0.3162 0.1988 0.199 Uiso 0.501(10) 1 calc R U P C 2
C13S C 0.873(2) 0.2399(16) 0.107(2) 0.191(13) Uani 0.501(10) 1 d D U P C 2
H34 H 0.8797 0.2034 0.1002 0.230 Uiso 0.501(10) 1 calc R U P C 2
H35 H 0.8537 0.2432 0.1558 0.230 Uiso 0.501(10) 1 calc R U P C 2
C13T C 0.9682(15) 0.1647(8) 0.1069(16) 0.146(9) Uani 0.499(10) 1 d D U P C 1
H50 H 0.9967 0.1834 0.0707 0.175 Uiso 0.499(10) 1 calc R U P C 1
H51 H 0.9781 0.1840 0.1528 0.175 Uiso 0.499(10) 1 calc R U P C 1
C16T C 1.1650(16) 0.1025(9) 0.0780(16) 0.139(11) Uani 0.499(10) 1 d D U P C 1
H52 H 1.2199 0.0871 0.1023 0.209 Uiso 0.499(10) 1 calc R U P C 1
H53 H 1.1795 0.1276 0.0430 0.209 Uiso 0.499(10) 1 calc R U P C 1
H54 H 1.1267 0.0766 0.0524 0.209 Uiso 0.499(10) 1 calc R U P C 1
C76 C 0.6191(13) 1.0656(5) 0.0690(13) 0.069(6) Uani 0.495(15) 1 d D U P A 1
H108 H 0.6535 1.0762 0.1152 0.103 Uiso 0.495(15) 1 calc R U P A 1
H109 H 0.5563 1.0626 0.0746 0.103 Uiso 0.495(15) 1 calc R U P A 1
H110 H 0.6256 1.0907 0.0316 0.103 Uiso 0.495(15) 1 calc R U P A 1
C77 C 0.7788(19) 0.9773(9) -0.0165(12) 0.110(9) Uani 0.495(15) 1 d D U P A 2
H111 H 0.8338 0.9576 -0.0103 0.164 Uiso 0.495(15) 1 calc R U P A 2
H112 H 0.7858 1.0069 -0.0465 0.164 Uiso 0.495(15) 1 calc R U P A 2
H113 H 0.7297 0.9566 -0.0404 0.164 Uiso 0.495(15) 1 calc R U P A 2
C78 C 0.6559(18) 1.0472(10) 0.1315(16) 0.117(9) Uani 0.505(15) 1 d . U P A 2
H114 H 0.5932 1.0566 0.1280 0.175 Uiso 0.505(15) 1 calc R U P A 2
H115 H 0.6922 1.0776 0.1311 0.175 Uiso 0.505(15) 1 calc R U P A 2
H116 H 0.6740 1.0287 0.1768 0.175 Uiso 0.505(15) 1 calc R U P A 2
C80 C 0.755(2) 1.0035(14) 0.086(2) 0.071(7) Uani 0.505(15) 1 d . U P A 1
C81 C 0.6287(14) 1.0405(12) -0.0057(15) 0.099(9) Uani 0.505(15) 1 d . U P A 2
H117 H 0.6144 1.0166 -0.0458 0.149 Uiso 0.505(15) 1 calc R U P A 2
H118 H 0.6714 1.0653 -0.0185 0.149 Uiso 0.505(15) 1 calc R U P A 2
H119 H 0.5744 1.0577 0.0032 0.149 Uiso 0.505(15) 1 calc R U P A 2
C82 C 0.7787(15) 1.0231(7) 0.1559(12) 0.084(7) Uani 0.505(15) 1 d . U P A 1
H120 H 0.7336 1.0141 0.1861 0.127 Uiso 0.505(15) 1 calc R U P A 1
H121 H 0.7831 1.0598 0.1531 0.127 Uiso 0.505(15) 1 calc R U P A 1
H122 H 0.8363 1.0092 0.1774 0.127 Uiso 0.505(15) 1 calc R U P A 1
C83 C 0.6314(18) 1.0076(7) -0.0360(12) 0.078(7) Uani 0.495(15) 1 d D U P A 1
H123 H 0.6667 0.9800 -0.0515 0.118 Uiso 0.495(15) 1 calc R U P A 1
H124 H 0.6451 1.0387 -0.0604 0.118 Uiso 0.495(15) 1 calc R U P A 1
H125 H 0.5680 0.9999 -0.0489 0.118 Uiso 0.495(15) 1 calc R U P A 1
C84 C 0.758(2) 0.9943(13) 0.0586(13) 0.060(8) Uani 0.495(15) 1 d D U P A 2
C85 C 1.0450(11) 0.7390(7) 0.4664(7) 0.168(7) Uani 1 1 d D U . . .
H99 H 1.0979 0.7456 0.5020 0.253 Uiso 1 1 calc R U . . .
H100 H 1.0219 0.7055 0.4748 0.253 Uiso 1 1 calc R U . . .
H101 H 0.9995 0.7643 0.4715 0.253 Uiso 1 1 calc R U . . .
C12S C 0.791(2) 0.2521(11) 0.057(2) 0.200(14) Uani 0.501(10) 1 d D U P C 2
H36 H 0.8062 0.2605 0.0086 0.240 Uiso 0.501(10) 1 calc R U P C 2
H37 H 0.7613 0.2815 0.0753 0.240 Uiso 0.501(10) 1 calc R U P C 2
C14S C 0.967(2) 0.2582(14) 0.1206(17) 0.197(13) Uani 0.501(10) 1 d D U P C 2
H38 H 0.9865 0.2540 0.0727 0.236 Uiso 0.501(10) 1 calc R U P C 2
H39 H 0.9978 0.2316 0.1517 0.236 Uiso 0.501(10) 1 calc R U P C 2
C91 C 0.8169(14) 1.0172(7) 0.0275(15) 0.079(7) Uani 0.505(15) 1 d . . P A 1
H126 H 0.8173 1.0537 0.0205 0.119 Uiso 0.505(15) 1 calc R U P A 1
H127 H 0.7942 1.0008 -0.0187 0.119 Uiso 0.505(15) 1 calc R U P A 1
H128 H 0.8775 1.0055 0.0445 0.119 Uiso 0.505(15) 1 calc R U P A 1
C16S C 1.1112(14) 0.2907(10) 0.1562(12) 0.114(9) Uani 0.501(10) 1 d D U P C 2
H40 H 1.1222 0.2624 0.1899 0.171 Uiso 0.501(10) 1 calc R U P C 2
H41 H 1.1501 0.3188 0.1741 0.171 Uiso 0.501(10) 1 calc R U P C 2
H42 H 1.1237 0.2805 0.1082 0.171 Uiso 0.501(10) 1 calc R U P C 2
C14T C 1.0158(9) 0.1120(6) 0.1203(8) 0.056(4) Uani 0.499(10) 1 d D U P C 1
H55 H 0.9984 0.0949 0.1633 0.067 Uiso 0.499(10) 1 calc R U P C 1
H56 H 1.0024 0.0899 0.0774 0.067 Uiso 0.499(10) 1 calc R U P C 1
C94 C 1.1421(9) 0.6868(7) 0.3013(8) 0.160(6) Uani 1 1 d D U . . .
H102 H 1.1174 0.6620 0.2650 0.240 Uiso 1 1 calc R U . . .
H103 H 1.2039 0.6781 0.3199 0.240 Uiso 1 1 calc R U . . .
H104 H 1.1401 0.7202 0.2789 0.240 Uiso 1 1 calc R U . . .
C1Q C 0.544(6) 0.2531(17) 0.4841(18) 0.242(15) Uani 0.328(3) 1 d D U P D 2
H23 H 0.5057 0.2765 0.5066 0.291 Uiso 0.328(3) 1 calc R U P D 2
H24 H 0.6076 0.2627 0.4964 0.291 Uiso 0.328(3) 1 calc R U P D 2
Cl1Q Cl 0.5095(13) 0.2434(7) 0.3891(13) 0.206(7) Uani 0.328(3) 1 d D U P D 2
Cl2Q Cl 0.523(3) 0.1882(14) 0.501(2) 0.346(13) Uani 0.328(3) 1 d D U P D 2
C1R C 0.594(4) 0.206(3) 0.417(6) 0.213(14) Uani 0.245(3) 1 d D U P E 3
H25 H 0.6292 0.2356 0.4367 0.256 Uiso 0.245(3) 1 calc R U P E 3
H26 H 0.5938 0.2044 0.3639 0.256 Uiso 0.245(3) 1 calc R U P E 3
Cl1R Cl 0.483(3) 0.2097(19) 0.438(3) 0.246(13) Uani 0.245(3) 1 d D U P E 3
Cl2R Cl 0.634(3) 0.1499(17) 0.461(2) 0.302(15) Uani 0.245(3) 1 d D U P E 3
C1S C 0.618(2) 0.1971(9) 0.441(3) 0.215(13) Uani 0.427(3) 1 d D U P F 1
H27 H 0.6610 0.1811 0.4128 0.258 Uiso 0.427(3) 1 calc R U P F 1
H28 H 0.6232 0.1802 0.4888 0.258 Uiso 0.427(3) 1 calc R U P F 1
Cl1S Cl 0.5090(9) 0.1909(5) 0.3942(9) 0.163(5) Uani 0.427(3) 1 d D U P F 1
Cl2S Cl 0.6437(6) 0.2627(4) 0.4533(6) 0.147(3) Uani 0.427(3) 1 d D U P F 1
C1T C 0.795(2) 0.0779(14) 0.511(3) 0.157(12) Uani 0.377(3) 1 d D U P G 1
H17 H 0.8476 0.0897 0.5439 0.188 Uiso 0.377(3) 1 calc R U P G 1
H18 H 0.8162 0.0569 0.4727 0.188 Uiso 0.377(3) 1 calc R U P G 1
Cl1T Cl 0.7357(8) 0.1306(3) 0.4689(6) 0.107(3) Uani 0.377(3) 1 d D U P G 1
Cl2T Cl 0.7267(7) 0.0408(3) 0.5601(6) 0.105(3) Uani 0.377(3) 1 d D U P G 1
C1U C 0.7774(16) 0.0596(17) 0.489(3) 0.167(13) Uani 0.373(3) 1 d D U P H 2
H19 H 0.7693 0.0551 0.4361 0.201 Uiso 0.373(3) 1 calc R U P H 2
H20 H 0.7551 0.0293 0.5116 0.201 Uiso 0.373(3) 1 calc R U P H 2
Cl1U Cl 0.7201(18) 0.1134(10) 0.5124(15) 0.252(10) Uani 0.373(3) 1 d D U P H 2
Cl2U Cl 0.8923(8) 0.0699(4) 0.5243(6) 0.095(3) Uani 0.373(3) 1 d D U P H 2
C1V C 0.761(3) 0.060(5) 0.521(3) 0.173(15) Uani 0.250(3) 1 d D U P I 3
H21 H 0.7468 0.0936 0.5006 0.208 Uiso 0.250(3) 1 calc R U P I 3
H22 H 0.7402 0.0345 0.4832 0.208 Uiso 0.250(3) 1 calc R U P I 3
Cl1V Cl 0.709(3) 0.050(2) 0.600(3) 0.38(2) Uani 0.250(3) 1 d D U P I 3
Cl2V Cl 0.879(3) 0.0536(17) 0.549(2) 0.255(16) Uani 0.250(3) 1 d D U P I 3

loop_
_atom_site_aniso_label
_atom_site_aniso_U_11
_atom_site_aniso_U_22
_atom_site_aniso_U_33
_atom_site_aniso_U_23
_atom_site_aniso_U_13
_atom_site_aniso_U_12
O1 0.054(4) 0.071(4) 0.124(6) 0.008(4) 0.019(3) -0.019(3)
O2 0.046(4) 0.087(4) 0.120(6) 0.002(4) 0.012(3) -0.018(3)
O3 0.054(4) 0.058(4) 0.166(7) 0.001(4) 0.036(4) 0.006(3)
O4 0.053(4) 0.048(4) 0.153(6) -0.001(4) 0.028(4) 0.004(3)
O5 0.054(4) 0.055(4) 0.136(6) 0.030(4) 0.000(3) -0.006(3)
O6 0.050(3) 0.058(4) 0.117(5) 0.006(3) 0.015(3) -0.010(3)
O7 0.050(4) 0.067(4) 0.124(6) -0.003(4) -0.011(3) 0.001(3)
O8 0.057(4) 0.072(4) 0.117(5) 0.022(4) -0.008(3) -0.004(3)
O9 0.055(4) 0.061(4) 0.127(6) -0.003(4) 0.017(3) -0.004(3)
O10 0.062(4) 0.051(4) 0.168(7) -0.002(4) 0.019(4) -0.007(3)
C1 0.052(6) 0.049(5) 0.152(10) -0.014(6) 0.016(6) -0.017(4)
C2 0.053(5) 0.049(5) 0.134(9) -0.010(5) 0.023(5) -0.004(4)
C3 0.054(6) 0.055(5) 0.103(8) 0.004(5) 0.016(5) -0.014(4)
C4 0.051(5) 0.059(5) 0.077(6) -0.006(4) 0.014(4) -0.015(4)
C5 0.054(5) 0.050(5) 0.077(6) -0.004(4) 0.007(4) -0.003(4)
C6 0.046(5) 0.045(5) 0.097(7) -0.008(4) 0.014(4) -0.007(4)
C7 0.045(5) 0.059(5) 0.098(7) -0.010(5) 0.014(5) -0.008(4)
C8 0.054(5) 0.048(5) 0.089(7) -0.002(4) 0.011(5) 0.003(4)
C9 0.044(5) 0.062(5) 0.082(7) -0.009(5) 0.008(4) -0.009(4)
C10 0.057(5) 0.044(5) 0.082(6) -0.008(4) 0.012(4) 0.004(4)
C11 0.049(5) 0.050(5) 0.085(6) 0.001(4) 0.011(4) -0.001(4)
C12 0.038(4) 0.069(6) 0.086(7) -0.005(5) 0.011(4) -0.004(4)
C13 0.038(5) 0.059(5) 0.095(7) 0.004(5) 0.011(4) -0.001(4)
C14 0.043(5) 0.051(5) 0.095(7) -0.003(5) 0.000(4) -0.006(4)
C15 0.053(5) 0.057(5) 0.096(7) 0.011(5) 0.003(5) -0.007(4)
C16 0.057(5) 0.066(6) 0.077(7) 0.010(5) 0.001(4) -0.002(4)
C17 0.040(4) 0.051(5) 0.096(7) 0.014(5) 0.008(4) -0.002(4)
C18 0.057(5) 0.054(5) 0.072(6) -0.007(4) 0.006(4) -0.004(4)
C19 0.040(4) 0.059(5) 0.076(6) 0.005(4) -0.013(4) -0.003(4)
C20 0.043(5) 0.038(4) 0.100(7) 0.000(4) 0.009(5) -0.006(4)
C21 0.059(6) 0.044(5) 0.091(7) -0.012(4) 0.004(5) -0.004(4)
C22 0.051(5) 0.049(5) 0.074(6) 0.004(4) 0.001(4) -0.002(4)
C23 0.046(5) 0.066(6) 0.112(8) 0.014(5) 0.014(5) 0.003(4)
C24 0.042(5) 0.060(6) 0.112(8) 0.000(5) 0.017(5) -0.005(4)
C25 0.052(5) 0.041(5) 0.156(10) 0.003(5) 0.013(6) -0.010(4)
C26 0.048(5) 0.050(5) 0.119(8) -0.002(5) 0.002(5) -0.008(4)
C27 0.046(5) 0.054(6) 0.133(9) -0.005(5) 0.005(5) -0.006(4)
C28 0.052(5) 0.047(5) 0.132(9) 0.000(5) 0.029(5) -0.006(4)
C29 0.059(6) 0.046(5) 0.132(9) 0.004(5) 0.007(5) -0.009(4)
C30 0.049(5) 0.049(5) 0.161(10) 0.013(6) 0.014(6) -0.004(4)
C31 0.059(6) 0.075(7) 0.159(12) 0.001(7) 0.027(6) -0.016(5)
C32 0.105(10) 0.083(9) 0.267(19) -0.012(10) 0.030(11) -0.036(7)
C33 0.100(9) 0.117(9) 0.137(12) 0.028(8) 0.025(8) -0.038(7)
C34 0.052(6) 0.080(7) 0.136(10) 0.000(7) 0.004(6) -0.025(5)
C35 0.120(10) 0.105(9) 0.174(15) -0.013(9) -0.010(9) -0.055(8)
C36 0.084(8) 0.101(9) 0.29(2) 0.027(11) 0.075(11) -0.030(7)
C37 0.053(6) 0.063(6) 0.165(12) -0.009(7) 0.036(7) 0.012(5)
C38 0.079(8) 0.116(9) 0.151(13) -0.012(9) -0.015(8) 0.026(7)
C39 0.077(7) 0.083(7) 0.196(14) 0.025(8) 0.050(8) 0.009(6)
C40 0.049(5) 0.060(6) 0.162(12) -0.012(6) 0.032(6) 0.012(4)
C41 0.095(8) 0.096(8) 0.137(12) -0.029(8) 0.013(7) 0.014(6)
C42 0.067(6) 0.057(6) 0.128(9) -0.004(6) 0.022(6) 0.020(4)
C74 0.063(15) 0.053(12) 0.104(16) -0.004(12) -0.002(13) -0.006(11)
C57 0.038(12) 0.043(11) 0.099(17) 0.018(12) 0.001(12) -0.001(9)
C75 0.061(14) 0.085(15) 0.17(3) -0.002(17) -0.017(16) -0.011(11)
C46 0.098(8) 0.095(8) 0.143(10) 0.001(7) -0.037(7) 0.028(7)
C47 0.070(7) 0.110(9) 0.203(15) 0.013(9) -0.045(8) -0.034(7)
C48 0.091(8) 0.108(8) 0.133(10) 0.028(7) -0.012(7) -0.003(7)
C49 0.083(8) 0.125(10) 0.137(11) 0.025(8) -0.028(7) 0.044(7)
C51 0.081(7) 0.048(5) 0.108(8) 0.000(5) 0.026(6) 0.007(5)
C106 0.088(8) 0.087(8) 0.163(12) -0.013(7) 0.039(8) -0.018(6)
C53 0.161(12) 0.124(10) 0.108(10) 0.011(8) 0.022(9) 0.077(9)
C54 0.076(6) 0.044(5) 0.118(9) 0.002(5) 0.035(6) -0.005(4)
C55 0.149(11) 0.053(7) 0.32(2) 0.021(9) 0.136(13) 0.008(7)
C56 0.081(8) 0.170(13) 0.150(14) -0.033(11) -0.005(8) -0.009(8)
B1 0.050(6) 0.071(7) 0.073(8) 0.005(6) 0.000(5) -0.016(5)
B2 0.044(6) 0.060(7) 0.090(8) 0.000(6) 0.003(5) -0.004(5)
B3 0.069(7) 0.061(7) 0.069(7) 0.000(5) -0.006(5) -0.007(5)
B4 0.039(5) 0.063(7) 0.098(9) 0.000(6) 0.009(5) 0.000(5)
B5 0.066(7) 0.047(6) 0.111(10) 0.003(6) 0.009(6) -0.012(5)
C11T 0.078(17) 0.27(3) 0.079(18) 0.00(2) -0.008(13) 0.10(2)
C12T 0.133(18) 0.059(12) 0.147(19) 0.013(12) 0.077(16) 0.017(12)
C11S 0.095(14) 0.056(10) 0.037(10) 0.004(8) -0.003(9) 0.006(9)
C15T 0.093(14) 0.075(13) 0.092(15) 0.024(11) -0.013(12) -0.018(11)
C15S 0.19(3) 0.22(3) 0.10(2) 0.020(19) 0.077(19) -0.06(2)
C13S 0.18(3) 0.26(3) 0.12(2) -0.01(2) -0.02(2) 0.02(3)
C13T 0.15(2) 0.16(2) 0.133(19) -0.002(17) 0.043(17) -0.033(18)
C16T 0.086(17) 0.085(17) 0.23(3) 0.008(19) -0.02(2) -0.016(13)
C76 0.094(13) 0.028(9) 0.082(16) -0.007(9) 0.005(11) 0.003(8)
C77 0.15(2) 0.094(18) 0.086(18) 0.025(14) 0.029(15) 0.020(16)
C78 0.119(18) 0.119(18) 0.11(2) -0.023(16) 0.024(15) -0.046(15)
C80 0.052(12) 0.051(13) 0.10(2) -0.006(14) -0.001(14) -0.002(10)
C81 0.065(12) 0.14(2) 0.090(19) 0.070(19) -0.001(12) -0.007(15)
C82 0.090(14) 0.067(12) 0.092(16) -0.002(11) -0.002(12) -0.026(11)
C83 0.113(17) 0.033(10) 0.087(17) -0.007(10) 0.003(12) -0.007(10)
C84 0.057(12) 0.047(14) 0.071(17) 0.011(12) -0.007(12) -0.017(10)
C85 0.145(12) 0.256(18) 0.101(11) -0.053(11) 0.007(9) 0.063(12)
C12S 0.18(3) 0.22(3) 0.16(3) -0.03(2) -0.09(2) 0.09(2)
C14S 0.23(3) 0.27(3) 0.11(2) -0.03(2) 0.07(2) 0.00(3)
C91 0.070(13) 0.049(11) 0.12(2) 0.005(13) 0.014(13) -0.024(9)
C16S 0.079(14) 0.19(3) 0.065(14) -0.063(15) -0.009(11) -0.011(15)
C14T 0.074(11) 0.064(10) 0.030(9) 0.005(7) 0.007(8) 0.013(8)
C94 0.098(9) 0.257(17) 0.131(12) -0.030(12) 0.036(8) 0.034(11)
C1Q 0.25(3) 0.24(3) 0.24(3) -0.01(3) 0.03(3) 0.00(3)
Cl1Q 0.226(17) 0.165(15) 0.241(19) 0.016(12) 0.084(14) 0.043(12)
Cl2Q 0.35(3) 0.34(3) 0.33(3) 0.07(2) 0.00(2) 0.07(2)
C1R 0.22(3) 0.22(3) 0.20(3) 0.01(2) 0.02(2) 0.00(2)
Cl1R 0.21(2) 0.28(3) 0.22(3) -0.01(2) -0.02(2) 0.02(2)
Cl2R 0.31(3) 0.34(4) 0.23(3) 0.03(3) -0.03(2) 0.07(3)
C1S 0.24(3) 0.20(3) 0.20(3) 0.02(2) 0.03(2) -0.01(2)
Cl1S 0.145(9) 0.128(8) 0.216(14) -0.003(8) 0.026(9) 0.000(6)
Cl2S 0.135(7) 0.149(7) 0.152(8) 0.009(6) 0.003(6) -0.022(6)
C1T 0.21(2) 0.12(2) 0.15(2) -0.03(2) 0.05(2) 0.04(2)
Cl1T 0.142(8) 0.070(5) 0.106(7) -0.008(5) 0.010(6) 0.010(5)
Cl2T 0.120(6) 0.098(6) 0.102(7) -0.022(5) 0.030(5) -0.005(5)
C1U 0.21(2) 0.13(2) 0.16(2) -0.04(2) 0.03(2) 0.02(2)
Cl1U 0.28(2) 0.21(2) 0.25(2) -0.057(17) 0.006(19) -0.036(17)
Cl2U 0.094(6) 0.104(6) 0.087(6) -0.024(5) 0.011(5) -0.003(5)
C1V 0.21(3) 0.16(3) 0.16(3) -0.05(2) 0.06(2) 0.02(2)
Cl1V 0.43(5) 0.34(4) 0.33(4) -0.05(4) 0.00(4) 0.00(4)
Cl2V 0.24(3) 0.28(3) 0.24(3) -0.04(2) -0.01(2) 0.02(2)

loop_
_atom_type_symbol
_atom_type_description
_atom_type_scat_dispersion_real
_atom_type_scat_dispersion_imag
_atom_type_scat_source
C C 0.0181 0.0091
;

International Tables for Crystallography

(Vol. C, Tables 4.2.6.8 and 6.1.1.4)

;
H H 0.0000 0.0000
;

International Tables for Crystallography

(Vol. C, Table 6.1.1.4)

;
B B 0.0090 0.0039
;

International Tables for Crystallography

(Vol. C, Tables 4.2.6.8 and 6.1.1.4)

;
O O 0.0492 0.0322
;

International Tables for Crystallography

(Vol. C, Tables 4.2.6.8 and 6.1.1.4)

;
Cl Cl 0.3639 0.7018
;

International Tables for Crystallography

(Vol. C, Tables 4.2.6.8 and 6.1.1.4)

;

loop_
_geom_angle_atom_site_label_1
_geom_angle_atom_site_label_2
_geom_angle_atom_site_label_3
_geom_angle
B1 O1 C31 108.1(7)
B1 O2 C34 106.7(7)
B2 O3 C37 105.8(7)
B2 O4 C40 107.0(7)
B3 O5 C74 102.3(17)
B3 O5 C57 112.5(13)
B3 O6 C84 109.8(14)
B3 O6 C80 105.2(14)
B4 O7 C46 107.6(8)
B4 O8 C48 106.3(7)
B5 O9 C51 107.0(7)
B5 O10 C54 107.2(7)
C6 C1 C2 125.9(8)
C6 C1 H2 117.0
C2 C1 H2 117.0
C3 C2 C1 115.8(8)
C3 C2 C30 127.3(8)
C1 C2 C30 116.4(7)
C2 C3 C4 120.8(8)
C2 C3 H3 119.6
C4 C3 H3 119.6
C5 C4 C3 120.1(7)
C5 C4 B1 121.3(8)
C3 C4 B1 118.4(8)
C6 C5 C4 121.1(8)
C6 C5 H4 119.5
C4 C5 H4 119.5
C1 C6 C5 116.1(7)
C1 C6 C8 116.1(7)
C5 C6 C8 127.5(7)
C8 C7 C12 123.7(8)
C8 C7 H5 118.2
C12 C7 H5 118.2
C7 C8 C9 116.6(7)
C7 C8 C6 119.8(7)
C9 C8 C6 123.5(7)
C10 C9 C8 120.7(7)
C10 C9 H6 119.7
C8 C9 H6 119.7
C11 C10 C9 119.8(7)
C11 C10 B2 118.9(7)
C9 C10 B2 121.1(7)
C10 C11 C12 120.0(7)
C10 C11 H7 120.0
C12 C11 H7 120.0
C7 C12 C11 118.4(7)
C7 C12 C14 114.3(7)
C11 C12 C14 126.8(8)
C18 C13 C14 126.0(8)
C18 C13 H8 117.0
C14 C13 H8 117.0
C13 C14 C15 117.8(7)
C13 C14 C12 117.7(7)
C15 C14 C12 124.4(8)
C14 C15 C16 120.0(8)
C14 C15 H9 120.0
C16 C15 H9 120.0
C15 C16 C17 120.0(8)
C15 C16 B3 119.7(8)
C17 C16 B3 120.3(8)
C16 C17 C18 120.4(7)
C16 C17 H10 119.8
C18 C17 H10 119.8
C13 C18 C17 115.6(7)
C13 C18 C20 117.6(7)
C17 C18 C20 126.8(7)
C20 C19 C24 125.9(7)
C20 C19 H11 117.1
C24 C19 H11 117.1
C19 C20 C21 115.8(7)
C19 C20 C18 117.6(7)
C21 C20 C18 126.4(7)
C20 C21 C22 121.4(7)
C20 C21 H12 119.3
C22 C21 H12 119.3
C23 C22 C21 119.3(7)
C23 C22 B4 120.3(7)
C21 C22 B4 119.9(7)
C22 C23 C24 119.7(8)
C22 C23 H13 120.2
C24 C23 H13 120.2
C19 C24 C23 117.6(8)
C19 C24 C26 117.7(7)
C23 C24 C26 124.5(8)
C26 C25 C30 121.0(8)
C26 C25 H14 119.5
C30 C25 H14 119.5
C27 C26 C25 118.8(8)
C27 C26 C24 126.2(8)
C25 C26 C24 114.3(7)
C26 C27 C28 120.2(8)
C26 C27 H15 119.9
C28 C27 H15 119.9
C29 C28 C27 120.2(8)
C29 C28 B5 120.9(8)
C27 C28 B5 118.7(8)
C28 C29 C30 121.5(8)
C28 C29 H16 119.2
C30 C29 H16 119.2
C29 C30 C25 117.9(8)
C29 C30 C2 125.6(8)
C25 C30 C2 116.1(8)
O1 C31 C32 110.0(9)
O1 C31 C34 103.5(8)
C32 C31 C34 119.5(10)
O1 C31 C33 103.9(8)
C32 C31 C33 109.0(11)
C34 C31 C33 109.8(10)
C31 C32 H57 109.5
C31 C32 H58 109.5
H57 C32 H58 109.5
C31 C32 H59 109.5
H57 C32 H59 109.5
H58 C32 H59 109.5
C31 C33 H60 109.5
C31 C33 H61 109.5
H60 C33 H61 109.5
C31 C33 H62 109.5
H60 C33 H62 109.5
H61 C33 H62 109.5
C36 C34 O2 109.9(9)
C36 C34 C35 108.1(11)
O2 C34 C35 103.4(9)
C36 C34 C31 119.4(11)
O2 C34 C31 103.2(7)
C35 C34 C31 111.6(10)
C34 C35 H63 109.5
C34 C35 H64 109.5
H63 C35 H64 109.5
C34 C35 H65 109.5
H63 C35 H65 109.5
H64 C35 H65 109.5
C34 C36 H66 109.5
C34 C36 H67 109.5
H66 C36 H67 109.5
C34 C36 H68 109.5
H66 C36 H68 109.5
H67 C36 H68 109.5
C39 C37 O3 109.8(8)
C39 C37 C40 119.1(11)
O3 C37 C40 102.8(7)
C39 C37 C38 109.6(10)
O3 C37 C38 105.1(9)
C40 C37 C38 109.4(10)
C37 C38 H69 109.5
C37 C38 H70 109.5
H69 C38 H70 109.5
C37 C38 H71 109.5
H69 C38 H71 109.5
H70 C38 H71 109.5
C37 C39 H72 109.5
C37 C39 H73 109.5
H72 C39 H73 109.5
C37 C39 H74 109.5
H72 C39 H74 109.5
H73 C39 H74 109.5
C42 C40 O4 109.9(8)
C42 C40 C37 120.1(9)
O4 C40 C37 102.8(7)
C42 C40 C41 110.7(9)
O4 C40 C41 105.3(8)
C37 C40 C41 106.8(9)
C40 C41 H75 109.5
C40 C41 H76 109.5
H75 C41 H76 109.5
C40 C41 H77 109.5
H75 C41 H77 109.5
H76 C41 H77 109.5
C40 C42 H78 109.5
C40 C42 H79 109.5
H78 C42 H79 109.5
C40 C42 H80 109.5
H78 C42 H80 109.5
H79 C42 H80 109.5
O5 C74 C84 112(3)
O5 C74 C81 108(2)
C84 C74 C81 112(3)
O5 C74 C78 98(2)
C84 C74 C78 118(3)
C81 C74 C78 107(3)
O5 C57 C83 104.0(18)
O5 C57 C76 113.2(18)
C83 C57 C76 110(2)
O5 C57 C80 98(2)
C83 C57 C80 119(2)
C76 C57 C80 112(2)
C84 C75 H105 109.5
C84 C75 H106 109.5
H105 C75 H106 109.5
C84 C75 H107 109.5
H105 C75 H107 109.5
H106 C75 H107 109.5
O7 C46 C47 110.7(9)
O7 C46 C48 104.5(9)
C47 C46 C48 123.5(11)
O7 C46 C85 108.7(10)
C47 C46 C85 105.8(12)
C48 C46 C85 102.6(10)
C46 C47 H81 109.5
C46 C47 H82 109.5
H81 C47 H82 109.5
C46 C47 H83 109.5
H81 C47 H83 109.5
H82 C47 H83 109.5
O8 C48 C49 110.5(9)
O8 C48 C46 101.2(9)
C49 C48 C46 123.3(11)
O8 C48 C94 107.8(10)
C49 C48 C94 107.1(11)
C46 C48 C94 106.2(11)
C48 C49 H84 109.5
C48 C49 H85 109.5
H84 C49 H85 109.5
C48 C49 H86 109.5
H84 C49 H86 109.5
H85 C49 H86 109.5
O9 C51 C106 110.8(8)
O9 C51 C53 104.3(9)
C106 C51 C53 112.4(9)
O9 C51 C54 101.8(7)
C106 C51 C54 114.3(9)
C53 C51 C54 112.1(9)
C51 C106 H87 109.5
C51 C106 H88 109.5
H87 C106 H88 109.5
C51 C106 H89 109.5
H87 C106 H89 109.5
H88 C106 H89 109.5
C51 C53 H90 109.5
C51 C53 H91 109.5
H90 C53 H91 109.5
C51 C53 H92 109.5
H90 C53 H92 109.5
H91 C53 H92 109.5
O10 C54 C56 108.2(9)
O10 C54 C55 106.3(8)
C56 C54 C55 109.6(12)
O10 C54 C51 102.4(8)
C56 C54 C51 112.3(8)
C55 C54 C51 117.3(10)
C54 C55 H93 109.5
C54 C55 H94 109.5
H93 C55 H94 109.5
C54 C55 H95 109.5
H93 C55 H95 109.5
H94 C55 H95 109.5
C54 C56 H96 109.5
C54 C56 H97 109.5
H96 C56 H97 109.5
C54 C56 H98 109.5
H96 C56 H98 109.5
H97 C56 H98 109.5
O1 B1 O2 113.2(8)
O1 B1 C4 123.8(8)
O2 B1 C4 122.9(9)
O4 B2 O3 114.5(8)
O4 B2 C10 124.2(8)
O3 B2 C10 121.4(8)
O6 B3 O5 112.1(8)
O6 B3 C16 125.8(9)
O5 B3 C16 122.0(9)
O7 B4 O8 112.9(8)
O7 B4 C22 127.1(8)
O8 B4 C22 120.0(8)
O10 B5 O9 113.6(9)
O10 B5 C28 123.8(9)
O9 B5 C28 122.7(8)
C12T C11T H43 109.5
C12T C11T H44 109.5
H43 C11T H44 109.5
C12T C11T H45 109.5
H43 C11T H45 109.5
H44 C11T H45 109.5
C11T C12T C13T 111.8(18)
C11T C12T H46 109.2
C13T C12T H46 109.2
C11T C12T H47 109.2
C13T C12T H47 109.2
H46 C12T H47 107.9
C12S C11S H29 109.5
C12S C11S H30 109.5
H29 C11S H30 109.5
C12S C11S H31 109.5
H29 C11S H31 109.5
H30 C11S H31 109.5
C16T C15T C14T 109.4(17)
C16T C15T H48 109.8
C14T C15T H48 109.8
C16T C15T H49 109.8
C14T C15T H49 109.8
H48 C15T H49 108.2
C16S C15S C14S 101(2)
C16S C15S H32 111.7
C14S C15S H32 111.7
C16S C15S H33 111.7
C14S C15S H33 111.7
H32 C15S H33 109.4
C12S C13S C14S 137(3)
C12S C13S H34 103.0
C14S C13S H34 103.0
C12S C13S H35 103.0
C14S C13S H35 103.0
H34 C13S H35 105.1
C14T C13T C12T 115.2(17)
C14T C13T H50 108.5
C12T C13T H50 108.5
C14T C13T H51 108.5
C12T C13T H51 108.5
H50 C13T H51 107.5
C15T C16T H52 109.5
C15T C16T H53 109.5
H52 C16T H53 109.5
C15T C16T H54 109.5
H52 C16T H54 109.5
H53 C16T H54 109.5
C57 C76 H108 109.5
C57 C76 H109 109.5
H108 C76 H109 109.5
C57 C76 H110 109.5
H108 C76 H110 109.5
H109 C76 H110 109.5
C84 C77 H111 109.5
C84 C77 H112 109.5
H111 C77 H112 109.5
C84 C77 H113 109.5
H111 C77 H113 109.5
H112 C77 H113 109.5
C74 C78 H114 109.5
C74 C78 H115 109.5
H114 C78 H115 109.5
C74 C78 H116 109.5
H114 C78 H116 109.5
H115 C78 H116 109.5
C82 C80 O6 107(3)
C82 C80 C91 117(3)
O6 C80 C91 107(2)
C82 C80 C57 117(2)
O6 C80 C57 102(2)
C91 C80 C57 105(3)
C74 C81 H117 109.5
C74 C81 H118 109.5
H117 C81 H118 109.5
C74 C81 H119 109.5
H117 C81 H119 109.5
H118 C81 H119 109.5
C80 C82 H120 109.5
C80 C82 H121 109.5
H120 C82 H121 109.5
C80 C82 H122 109.5
H120 C82 H122 109.5
H121 C82 H122 109.5
C57 C83 H123 109.5
C57 C83 H124 109.5
H123 C83 H124 109.5
C57 C83 H125 109.5
H123 C83 H125 109.5
H124 C83 H125 109.5
O6 C84 C74 100(2)
O6 C84 C75 110(2)
C74 C84 C75 118(2)
O6 C84 C77 99(2)
C74 C84 C77 118(3)
C75 C84 C77 109(3)
C46 C85 H99 109.5
C46 C85 H100 109.5
H99 C85 H100 109.5
C46 C85 H101 109.5
H99 C85 H101 109.5
H100 C85 H101 109.5
C13S C12S C11S 109(2)
C13S C12S H36 109.9
C11S C12S H36 109.9
C13S C12S H37 109.9
C11S C12S H37 109.9
H36 C12S H37 108.3
C13S C14S C15S 136(3)
C13S C14S H38 103.2
C15S C14S H38 103.2
C13S C14S H39 103.2
C15S C14S H39 103.2
H38 C14S H39 105.2
C80 C91 H126 109.5
C80 C91 H127 109.5
H126 C91 H127 109.5
C80 C91 H128 109.5
H126 C91 H128 109.5
H127 C91 H128 109.5
C15S C16S H40 109.5
C15S C16S H41 109.5
H40 C16S H41 109.5
C15S C16S H42 109.5
H40 C16S H42 109.5
H41 C16S H42 109.5
C15T C14T C13T 101.8(15)
C15T C14T H55 111.4
C13T C14T H55 111.4
C15T C14T H56 111.4
C13T C14T H56 111.4
H55 C14T H56 109.3
C48 C94 H102 109.5
C48 C94 H103 109.5
H102 C94 H103 109.5
C48 C94 H104 109.5
H102 C94 H104 109.5
H103 C94 H104 109.5
Cl1Q C1Q Cl2Q 90(2)
Cl1Q C1Q H23 113.6
Cl2Q C1Q H23 113.6
Cl1Q C1Q H24 113.6
Cl2Q C1Q H24 113.6
H23 C1Q H24 110.9
Cl1R C1R Cl2R 103(3)
Cl1R C1R H25 111.2
Cl2R C1R H25 111.2
Cl1R C1R H26 111.2
Cl2R C1R H26 111.2
H25 C1R H26 109.1
Cl1S C1S Cl2S 108.7(15)
Cl1S C1S H27 109.9
Cl2S C1S H27 109.9
Cl1S C1S H28 109.9
Cl2S C1S H28 109.9
H27 C1S H28 108.3
Cl1T C1T Cl2T 111.3(15)
Cl1T C1T H17 109.4
Cl2T C1T H17 109.4
Cl1T C1T H18 109.4
Cl2T C1T H18 109.4
H17 C1T H18 108.0
Cl1U C1U Cl2U 106(2)
Cl1U C1U H19 110.5
Cl2U C1U H19 110.5
Cl1U C1U H20 110.5
Cl2U C1U H20 110.5
H19 C1U H20 108.7
Cl1V C1V Cl2V 107(2)
Cl1V C1V H21 110.4
Cl2V C1V H21 110.4
Cl1V C1V H22 110.4
Cl2V C1V H22 110.4
H21 C1V H22 108.6

loop_
_geom_bond_atom_site_label_1
_geom_bond_atom_site_label_2
_geom_bond_distance
O1 B1 1.352(12)
O1 C31 1.461(10)
O2 B1 1.380(11)
O2 C34 1.483(10)
O3 B2 1.381(11)
O3 C37 1.485(10)
O4 B2 1.333(11)
O4 C40 1.481(10)
O5 B3 1.379(12)
O5 C74 1.43(2)
O5 C57 1.44(2)
O6 B3 1.373(12)
O6 C84 1.43(4)
O6 C80 1.53(4)
O7 B4 1.323(11)
O7 C46 1.430(12)
O8 B4 1.382(11)
O8 C48 1.466(13)
O9 B5 1.373(12)
O9 C51 1.461(10)
O10 B5 1.336(11)
O10 C54 1.460(11)
C1 C6 1.372(11)
C1 C2 1.426(12)
C1 H2 0.9500
C2 C3 1.367(11)
C2 C30 1.492(12)
C3 C4 1.411(11)
C3 H3 0.9500
C4 C5 1.410(11)
C4 B1 1.558(12)
C5 C6 1.381(10)
C5 H4 0.9500
C6 C8 1.484(11)
C7 C8 1.380(11)
C7 C12 1.385(11)
C7 H5 0.9500
C8 C9 1.416(11)
C9 C10 1.408(11)
C9 H6 0.9500
C10 C11 1.392(10)
C10 B2 1.570(12)
C11 C12 1.398(11)
C11 H7 0.9500
C12 C14 1.533(11)
C13 C18 1.370(11)
C13 C14 1.385(11)
C13 H8 0.9500
C14 C15 1.392(11)
C15 C16 1.407(11)
C15 H9 0.9500
C16 C17 1.416(11)
C16 B3 1.523(13)
C17 C18 1.433(11)
C17 H10 0.9500
C18 C20 1.475(11)
C19 C20 1.372(10)
C19 C24 1.375(11)
C19 H11 0.9500
C20 C21 1.410(11)
C21 C22 1.417(11)
C21 H12 0.9500
C22 C23 1.399(11)
C22 B4 1.553(13)
C23 C24 1.416(12)
C23 H13 0.9500
C24 C26 1.495(11)
C25 C26 1.395(12)
C25 C30 1.419(12)
C25 H14 0.9500
C26 C27 1.393(12)
C27 C28 1.397(11)
C27 H15 0.9500
C28 C29 1.375(11)
C28 B5 1.583(14)
C29 C30 1.385(12)
C29 H16 0.9500
C31 C32 1.524(15)
C31 C34 1.532(15)
C31 C33 1.632(17)
C32 H57 0.9800
C32 H58 0.9800
C32 H59 0.9800
C33 H60 0.9800
C33 H61 0.9800
C33 H62 0.9800
C34 C36 1.459(16)
C34 C35 1.520(17)
C35 H63 0.9800
C35 H64 0.9800
C35 H65 0.9800
C36 H66 0.9800
C36 H67 0.9800
C36 H68 0.9800
C37 C39 1.471(14)
C37 C40 1.529(14)
C37 C38 1.534(16)
C38 H69 0.9800
C38 H70 0.9800
C38 H71 0.9800
C39 H72 0.9800
C39 H73 0.9800
C39 H74 0.9800
C40 C42 1.472(13)
C40 C41 1.623(16)
C41 H75 0.9800
C41 H76 0.9800
C41 H77 0.9800
C42 H78 0.9800
C42 H79 0.9800
C42 H80 0.9800
C74 C84 1.45(5)
C74 C81 1.54(4)
C74 C78 1.61(4)
C57 C83 1.533(19)
C57 C76 1.542(19)
C57 C80 1.63(5)
C75 C84 1.526(19)
C75 H105 0.9800
C75 H106 0.9800
C75 H107 0.9800
C46 C47 1.479(13)
C46 C48 1.513(16)
C46 C85 1.647(15)
C47 H81 0.9800
C47 H82 0.9800
C47 H83 0.9800
C48 C49 1.481(12)
C48 C94 1.587(14)
C49 H84 0.9800
C49 H85 0.9800
C49 H86 0.9800
C51 C106 1.472(14)
C51 C53 1.509(15)
C51 C54 1.550(14)
C106 H87 0.9800
C106 H88 0.9800
C106 H89 0.9800
C53 H90 0.9800
C53 H91 0.9800
C53 H92 0.9800
C54 C56 1.491(16)
C54 C55 1.518(13)
C55 H93 0.9800
C55 H94 0.9800
C55 H95 0.9800
C56 H96 0.9800
C56 H97 0.9800
C56 H98 0.9800
C11T C12T 1.468(18)
C11T H43 0.9800
C11T H44 0.9800
C11T H45 0.9800
C12T C13T 1.611(18)
C12T H46 0.9900
C12T H47 0.9900
C11S C12S 1.609(19)
C11S H29 0.9800
C11S H30 0.9800
C11S H31 0.9800
C15T C16T 1.512(18)
C15T C14T 1.580(16)
C15T H48 0.9900
C15T H49 0.9900
C15S C16S 1.522(19)
C15S C14S 1.556(19)
C15S H32 0.9900
C15S H33 0.9900
C13S C12S 1.479(18)
C13S C14S 1.492(19)
C13S H34 0.9900
C13S H35 0.9900
C13T C14T 1.581(18)
C13T H50 0.9900
C13T H51 0.9900
C16T H52 0.9800
C16T H53 0.9800
C16T H54 0.9800
C76 H108 0.9800
C76 H109 0.9800
C76 H110 0.9800
C77 C84 1.545(19)
C77 H111 0.9800
C77 H112 0.9800
C77 H113 0.9800
C78 H114 0.9800
C78 H115 0.9800
C78 H116 0.9800
C80 C82 1.40(4)
C80 C91 1.59(4)
C81 H117 0.9800
C81 H118 0.9800
C81 H119 0.9800
C82 H120 0.9800
C82 H121 0.9800
C82 H122 0.9800
C83 H123 0.9800
C83 H124 0.9800
C83 H125 0.9800
C85 H99 0.9800
C85 H100 0.9800
C85 H101 0.9800
C12S H36 0.9900
C12S H37 0.9900
C14S H38 0.9900
C14S H39 0.9900
C91 H126 0.9800
C91 H127 0.9800
C91 H128 0.9800
C16S H40 0.9800
C16S H41 0.9800
C16S H42 0.9800
C14T H55 0.9900
C14T H56 0.9900
C94 H102 0.9800
C94 H103 0.9800
C94 H104 0.9800
C1Q Cl1Q 1.79(2)
C1Q Cl2Q 1.79(2)
C1Q H23 0.9900
C1Q H24 0.9900
C1R Cl1R 1.78(2)
C1R Cl2R 1.78(2)
C1R H25 0.9900
C1R H26 0.9900
C1S Cl1S 1.77(2)
C1S Cl2S 1.80(2)
C1S H27 0.9900
C1S H28 0.9900
C1T Cl1T 1.78(2)
C1T Cl2T 1.79(2)
C1T H17 0.9900
C1T H18 0.9900
C1U Cl1U 1.76(2)
C1U Cl2U 1.79(2)
C1U H19 0.9900
C1U H20 0.9900
C1V Cl1V 1.79(2)
C1V Cl2V 1.80(2)
C1V H21 0.9900
C1V H22 0.9900

loop_
_geom_torsion_atom_site_label_1
_geom_torsion_atom_site_label_2
_geom_torsion_atom_site_label_3
_geom_torsion_atom_site_label_4
_geom_torsion
C6 C1 C2 C3 6.0(16)
C6 C1 C2 C30 178.6(10)
C1 C2 C3 C4 -4.4(14)
C30 C2 C3 C4 -176.0(10)
C2 C3 C4 C5 1.1(14)
C2 C3 C4 B1 -174.2(9)
C3 C4 C5 C6 1.3(13)
B1 C4 C5 C6 176.5(8)
C2 C1 C6 C5 -3.7(15)
C2 C1 C6 C8 171.1(10)
C4 C5 C6 C1 0.0(13)
C4 C5 C6 C8 -174.2(9)
C12 C7 C8 C9 10.6(14)
C12 C7 C8 C6 -164.8(9)
C1 C6 C8 C7 13.5(13)
C5 C6 C8 C7 -172.3(9)
C1 C6 C8 C9 -161.6(9)
C5 C6 C8 C9 12.6(15)
C7 C8 C9 C10 -4.4(13)
C6 C8 C9 C10 170.8(8)
C8 C9 C10 C11 -3.2(13)
C8 C9 C10 B2 -177.6(8)
C9 C10 C11 C12 5.3(13)
B2 C10 C11 C12 179.8(8)
C8 C7 C12 C11 -8.7(14)
C8 C7 C12 C14 163.9(9)
C10 C11 C12 C7 0.4(13)
C10 C11 C12 C14 -171.2(8)
C18 C13 C14 C15 -5.0(14)
C18 C13 C14 C12 170.6(9)
C7 C12 C14 C13 -27.9(12)
C11 C12 C14 C13 144.0(9)
C7 C12 C14 C15 147.3(9)
C11 C12 C14 C15 -40.8(14)
C13 C14 C15 C16 1.2(13)
C12 C14 C15 C16 -174.1(8)
C14 C15 C16 C17 1.6(14)
C14 C15 C16 B3 -177.6(9)
C15 C16 C17 C18 -1.1(13)
B3 C16 C17 C18 178.1(9)
C14 C13 C18 C17 5.4(13)
C14 C13 C18 C20 -173.0(9)
C16 C17 C18 C13 -2.1(12)
C16 C17 C18 C20 176.0(9)
C24 C19 C20 C21 3.9(14)
C24 C19 C20 C18 -170.7(9)
C13 C18 C20 C19 30.4(12)
C17 C18 C20 C19 -147.7(9)
C13 C18 C20 C21 -143.5(9)
C17 C18 C20 C21 38.4(14)
C19 C20 C21 C22 1.4(13)
C18 C20 C21 C22 175.3(8)
C20 C21 C22 C23 -5.7(13)
C20 C21 C22 B4 -177.8(9)
C21 C22 C23 C24 5.1(13)
B4 C22 C23 C24 177.2(9)
C20 C19 C24 C23 -4.4(14)
C20 C19 C24 C26 170.0(9)
C22 C23 C24 C19 -0.3(14)
C22 C23 C24 C26 -174.3(9)
C30 C25 C26 C27 -7.3(15)
C30 C25 C26 C24 164.1(10)
C19 C24 C26 C27 134.1(10)
C23 C24 C26 C27 -51.9(15)
C19 C24 C26 C25 -36.5(13)
C23 C24 C26 C25 137.4(10)
C25 C26 C27 C28 2.1(15)
C24 C26 C27 C28 -168.1(10)
C26 C27 C28 C29 2.7(15)
C26 C27 C28 B5 177.1(10)
C27 C28 C29 C30 -2.4(16)
B5 C28 C29 C30 -176.7(10)
C28 C29 C30 C25 -2.6(16)
C28 C29 C30 C2 169.3(10)
C26 C25 C30 C29 7.5(16)
C26 C25 C30 C2 -165.1(10)
C3 C2 C30 C29 30.2(18)
C1 C2 C30 C29 -141.5(11)
C3 C2 C30 C25 -157.9(11)
C1 C2 C30 C25 30.5(14)
B1 O1 C31 C32 148.8(11)
B1 O1 C31 C34 20.1(11)
B1 O1 C31 C33 -94.6(9)
B1 O2 C34 C36 145.9(11)
B1 O2 C34 C35 -99.0(10)
B1 O2 C34 C31 17.5(11)
O1 C31 C34 C36 -144.6(10)
C32 C31 C34 C36 92.7(15)
C33 C31 C34 C36 -34.2(13)
O1 C31 C34 O2 -22.4(11)
C32 C31 C34 O2 -145.1(11)
C33 C31 C34 O2 88.0(9)
O1 C31 C34 C35 88.1(10)
C32 C31 C34 C35 -34.6(14)
C33 C31 C34 C35 -161.6(8)
B2 O3 C37 C39 -148.3(10)
B2 O3 C37 C40 -20.6(11)
B2 O3 C37 C38 93.9(10)
B2 O4 C40 C42 -152.3(9)
B2 O4 C40 C37 -23.3(11)
B2 O4 C40 C41 88.4(9)
C39 C37 C40 C42 -89.8(14)
O3 C37 C40 C42 148.6(9)
C38 C37 C40 C42 37.2(12)
C39 C37 C40 O4 147.8(10)
O3 C37 C40 O4 26.2(11)
C38 C37 C40 O4 -85.1(9)
C39 C37 C40 C41 37.3(12)
O3 C37 C40 C41 -84.3(9)
C38 C37 C40 C41 164.3(8)
B3 O5 C74 C84 14(3)
B3 O5 C74 C81 138(2)
B3 O5 C74 C78 -111(2)
B3 O5 C57 C83 98.1(19)
B3 O5 C57 C76 -142.4(17)
B3 O5 C57 C80 -25(2)
B4 O7 C46 C47 157.1(11)
B4 O7 C46 C48 22.0(12)
B4 O7 C46 C85 -87.0(12)
B4 O8 C48 C49 154.9(10)
B4 O8 C48 C46 22.8(11)
B4 O8 C48 C94 -88.5(12)
O7 C46 C48 O8 -26.9(11)
C47 C46 C48 O8 -154.5(11)
C85 C46 C48 O8 86.5(10)
O7 C46 C48 C49 -150.7(11)
C47 C46 C48 C49 81.7(17)
C85 C46 C48 C49 -37.2(15)
O7 C46 C48 C94 85.5(11)
C47 C46 C48 C94 -42.1(16)
C85 C46 C48 C94 -161.0(10)
B5 O9 C51 C106 143.5(10)
B5 O9 C51 C53 -95.3(10)
B5 O9 C51 C54 21.5(10)
B5 O10 C54 C56 -94.5(10)
B5 O10 C54 C55 147.9(11)
B5 O10 C54 C51 24.3(10)
O9 C51 C54 O10 -27.4(9)
C106 C51 C54 O10 -146.9(8)
C53 C51 C54 O10 83.6(9)
O9 C51 C54 C56 88.5(10)
C106 C51 C54 C56 -31.1(12)
C53 C51 C54 C56 -160.5(10)
O9 C51 C54 C55 -143.3(10)
C106 C51 C54 C55 97.1(12)
C53 C51 C54 C55 -32.3(13)
C31 O1 B1 O2 -9.7(12)
C31 O1 B1 C4 170.5(9)
C34 O2 B1 O1 -5.6(11)
C34 O2 B1 C4 174.2(9)
C5 C4 B1 O1 179.9(9)
C3 C4 B1 O1 -4.8(14)
C5 C4 B1 O2 0.2(14)
C3 C4 B1 O2 175.4(9)
C40 O4 B2 O3 11.1(12)
C40 O4 B2 C10 -170.1(10)
C37 O3 B2 O4 6.6(12)
C37 O3 B2 C10 -172.2(9)
C11 C10 B2 O4 3.8(14)
C9 C10 B2 O4 178.2(9)
C11 C10 B2 O3 -177.5(9)
C9 C10 B2 O3 -3.1(14)
C84 O6 B3 O5 -9.3(14)
C80 O6 B3 O5 13.6(18)
C84 O6 B3 C16 173.6(12)
C80 O6 B3 C16 -163.6(17)
C74 O5 B3 O6 -2.8(18)
C57 O5 B3 O6 8.8(15)
C74 O5 B3 C16 174.5(17)
C57 O5 B3 C16 -173.9(13)
C15 C16 B3 O6 -177.6(9)
C17 C16 B3 O6 3.2(15)
C15 C16 B3 O5 5.5(14)
C17 C16 B3 O5 -173.8(9)
C46 O7 B4 O8 -7.7(12)
C46 O7 B4 C22 173.7(11)
C48 O8 B4 O7 -10.6(12)
C48 O8 B4 C22 168.1(9)
C23 C22 B4 O7 -171.9(10)
C21 C22 B4 O7 0.1(16)
C23 C22 B4 O8 9.5(14)
C21 C22 B4 O8 -178.4(9)
C54 O10 B5 O9 -11.9(12)
C54 O10 B5 C28 168.5(10)
C51 O9 B5 O10 -7.2(12)
C51 O9 B5 C28 172.5(10)
C29 C28 B5 O10 -10.2(16)
C27 C28 B5 O10 175.5(10)
C29 C28 B5 O9 170.2(10)
C27 C28 B5 O9 -4.1(16)
C11T C12T C13T C14T 171(2)
B3 O6 C80 C82 96(2)
B3 O6 C80 C91 -138(2)
B3 O6 C80 C57 -27(2)
O5 C57 C80 C82 -86(3)
C83 C57 C80 C82 163(2)
C76 C57 C80 C82 32(4)
O5 C57 C80 O6 30(2)
C83 C57 C80 O6 -81(3)
C76 C57 C80 O6 149.3(19)
O5 C57 C80 C91 142(2)
C83 C57 C80 C91 31(3)
C76 C57 C80 C91 -100(2)
B3 O6 C84 C74 16(2)
B3 O6 C84 C75 142(2)
B3 O6 C84 C77 -104.3(19)
O5 C74 C84 O6 -19(3)
C81 C74 C84 O6 -141(2)
C78 C74 C84 O6 95(2)
O5 C74 C84 C75 -139(3)
C81 C74 C84 C75 99(3)
C78 C74 C84 C75 -25(4)
O5 C74 C84 C77 88(4)
C81 C74 C84 C77 -35(3)
C78 C74 C84 C77 -159(2)
C14S C13S C12S C11S 157(5)
C12S C13S C14S C15S 69(7)
C16S C15S C14S C13S 172(4)
C16T C15T C14T C13T -121(2)
C12T C13T C14T C15T 171(2)
